data_4501416
loop_
_publ_author_name
'Thu\'ery, Pierre'

_publ_section_title
;
 Coordination Polymers and Frameworks in Uranyl Ion Complexes with
 Sulfonates and Cucurbit[6]uril
;
_journal_issue 12
_journal_name_full 'Crystal Growth &amp; Design'
_journal_page_first 5702
_journal_paper_doi 10.1021/cg201253z
_journal_volume 11
_journal_year 2011
_chemical_formula_sum 'C57 H72 Cs2 N24 O43 S3 U2'
_chemical_formula_weight 2619.45
_space_group_IT_number 14
_symmetry_cell_setting monoclinic
_symmetry_space_group_name_Hall '-P 2yn'
_symmetry_space_group_name_H-M 'P 1 21/n 1'
_atom_sites_solution_hydrogens geom
_atom_sites_solution_primary direct
_atom_sites_solution_secondary difmap
_audit_creation_method SHELXL-97
_cell_angle_alpha 90.00
_cell_angle_beta 94.418(2)
_cell_angle_gamma 90.00
_cell_formula_units_Z 4
_cell_length_a 18.1419(5)
_cell_length_b 18.9467(5)
_cell_length_c 24.0974(6)
_cell_measurement_reflns_used 258497
_cell_measurement_temperature 150(2)
_cell_measurement_theta_max 30.51
_cell_measurement_theta_min 2.24
_cell_volume 8258.4(4)
_computing_cell_refinement 'HKL2000 (Otwinowski & Minor, 1997)'
_computing_data_collection 'COLLECT (Nonius, 1998)'
_computing_data_reduction 'HKL2000 (Otwinowski & Minor, 1997)'
_computing_molecular_graphics 'SHELXTL (Sheldrick, 2008)'
_computing_publication_material 'SHELXTL (Sheldrick, 2008); PLATON (Spek, 2003)'
_computing_structure_refinement 'SHELXL-97 (Sheldrick, 2008)'
_computing_structure_solution 'SHELXS-97 (Sheldrick, 2008)'
_diffrn_ambient_temperature 150(2)
_diffrn_measured_fraction_theta_full 0.999
_diffrn_measured_fraction_theta_max 0.999
_diffrn_measurement_device_type 'Nonius Kappa-CCD area-detector diffractometer'
_diffrn_measurement_method 'two \f and five \w scans with 2\% steps (491 frames)'
_diffrn_radiation_monochromator graphite
_diffrn_radiation_source 'fine-focus sealed tube'
_diffrn_radiation_type MoK\a
_diffrn_radiation_wavelength 0.71073
_diffrn_reflns_av_R_equivalents 0.0391
_diffrn_reflns_av_sigmaI/netI 0.0530
_diffrn_reflns_limit_h_max 25
_diffrn_reflns_limit_h_min -25
_diffrn_reflns_limit_k_max 26
_diffrn_reflns_limit_k_min -27
_diffrn_reflns_limit_l_max 34
_diffrn_reflns_limit_l_min -34
_diffrn_reflns_number 258497
_diffrn_reflns_theta_full 30.51
_diffrn_reflns_theta_max 30.51
_diffrn_reflns_theta_min 2.24
_diffrn_standards_decay_% 0
_diffrn_standards_interval_time 0
_diffrn_standards_number 0
_exptl_absorpt_coefficient_mu 4.976
_exptl_absorpt_correction_T_max 0.639
_exptl_absorpt_correction_T_min 0.450
_exptl_absorpt_correction_type multi-scan
_exptl_absorpt_process_details 'SCALEPACK (Otwinowski & Minor, 1997)'
_exptl_crystal_colour 'translucent light yellow'
_exptl_crystal_density_diffrn 2.107
_exptl_crystal_density_method 'not measured'
_exptl_crystal_description platelet
_exptl_crystal_F_000 5072
_exptl_crystal_size_max 0.17
_exptl_crystal_size_mid 0.15
_exptl_crystal_size_min 0.09
_refine_diff_density_max 2.999
_refine_diff_density_min -3.799
_refine_diff_density_rms 0.202
_refine_ls_extinction_method none
_refine_ls_goodness_of_fit_ref 1.051
_refine_ls_hydrogen_treatment constr
_refine_ls_matrix_type full
_refine_ls_number_parameters 1189
_refine_ls_number_reflns 25173
_refine_ls_number_restraints 12
_refine_ls_restrained_S_all 1.053
_refine_ls_R_factor_all 0.0678
_refine_ls_R_factor_gt 0.0452
_refine_ls_shift/su_max 0.001
_refine_ls_shift/su_mean 0.000
_refine_ls_structure_factor_coef Fsqd
_refine_ls_weighting_details 'calc w=1/[\s^2^(Fo^2^)+(0.0734P)^2^+11.7192P] where P=(Fo^2^+2Fc^2^)/3'
_refine_ls_weighting_scheme calc
_refine_ls_wR_factor_gt 0.1245
_refine_ls_wR_factor_ref 0.1333
_reflns_number_gt 18789
_reflns_number_total 25173
_reflns_threshold_expression >2sigma(I)
_cod_data_source_file cg201253z_si_002.cif
_cod_data_source_block 4
_cod_original_sg_symbol_H-M 'P 21/n'
_cod_database_code 4501416

loop_
_symmetry_equiv_pos_as_xyz
'x, y, z'
'-x+1/2, y+1/2, -z+1/2'
'-x, -y, -z'
'x-1/2, -y-1/2, z-1/2'

loop_
_atom_site_label
_atom_site_type_symbol
_atom_site_fract_x
_atom_site_fract_y
_atom_site_fract_z
_atom_site_U_iso_or_equiv
_atom_site_adp_type
_atom_site_occupancy
_atom_site_symmetry_multiplicity
_atom_site_calc_flag
_atom_site_refinement_flags
U1 U 0.825085(9) 0.933998(10) 0.861124(7) 0.02043(5) Uani 1 1 d .
U2 U 0.763067(10) 0.864752(10) 0.643258(8) 0.02358(5) Uani 1 1 d .
Cs1 Cs 0.40873(2) 1.13014(2) 0.821244(18) 0.04295(10) Uani 1 1 d .
Cs2 Cs 0.22782(2) 1.23627(2) 0.715707(17) 0.04551(10) Uani 1 1 d .
S1 S 1.11864(7) 1.16985(7) 1.02016(5) 0.0271(3) Uani 1 1 d .
S2 S 0.62503(8) 1.19873(7) 0.86001(5) 0.0277(3) Uani 1 1 d .
S3 S 0.66511(8) 0.61424(7) 0.91936(5) 0.0274(3) Uani 1 1 d .
O1 O 0.7515(2) 0.9372(2) 0.90508(16) 0.0327(9) Uani 1 1 d .
O2 O 0.8978(2) 0.9339(2) 0.81609(16) 0.0313(8) Uani 1 1 d .
O3 O 0.6757(2) 0.8228(2) 0.63210(16) 0.0343(9) Uani 1 1 d .
O4 O 0.8475(2) 0.9104(2) 0.65108(17) 0.0390(10) Uani 1 1 d .
O5 O 0.9128(2) 0.99702(19) 0.92749(15) 0.0270(8) Uani 1 1 d .
O6 O 0.8355(2) 1.06297(19) 0.87526(16) 0.0297(8) Uani 1 1 d .
O7 O 1.1123(2) 1.15145(19) 1.07967(14) 0.0268(8) Uani 1 1 d .
O8 O 1.1534(2) 1.1143(3) 0.98989(16) 0.0392(10) Uani 1 1 d .
O9 O 1.1503(2) 1.2389(2) 1.0145(2) 0.0464(12) Uani 1 1 d .
O10 O 0.7465(3) 0.9699(2) 0.78796(17) 0.0404(10) Uani 1 1 d .
O11 O 0.7094(2) 0.9528(2) 0.69949(15) 0.0284(8) Uani 1 1 d .
O12 O 0.6850(3) 1.2507(3) 0.8612(2) 0.0622(16) Uani 1 1 d .
O13 O 0.5515(3) 1.2284(3) 0.8609(2) 0.0614(15) Uani 1 1 d .
O14 O 0.6411(3) 1.1456(2) 0.90180(18) 0.0477(12) Uani 1 1 d .
O15 O 0.7806(2) 0.8273(2) 0.82486(15) 0.0325(9) Uani 1 1 d .
O16 O 0.7702(2) 0.8176(2) 0.73382(15) 0.0300(8) Uani 1 1 d .
O17 O 0.6023(2) 0.5665(2) 0.91781(18) 0.0401(10) Uani 1 1 d .
O18 O 0.7345(2) 0.5775(2) 0.93544(17) 0.0363(9) Uani 1 1 d .
O19 O 0.6569(2) 0.6769(2) 0.95283(15) 0.0334(9) Uani 1 1 d .
O20 O 0.7067(2) 0.9546(2) 0.58497(17) 0.0363(9) Uani 1 1 d .
H20A H 0.7220 0.9922 0.5658 0.044 Uiso 1 1 d R
H20B H 0.6695 0.9389 0.5683 0.044 Uiso 1 1 d R
O21 O 0.7898(3) 0.8433(2) 0.54767(17) 0.0386(10) Uani 1 1 d .
H21A H 0.8150 0.8768 0.5383 0.046 Uiso 1 1 d R
H21B H 0.7572 0.8400 0.5133 0.046 Uiso 1 1 d R
O22 O 0.2929(2) 1.0853(2) 0.90357(17) 0.0337(9) Uani 1 1 d .
O23 O 0.1695(2) 0.7878(2) 0.89829(16) 0.0301(8) Uani 1 1 d .
O24 O 0.4645(2) 1.0460(2) 0.92208(16) 0.0306(8) Uani 1 1 d .
O25 O 0.3640(2) 0.7394(2) 0.89278(19) 0.0380(9) Uani 1 1 d .
O26 O 0.5051(2) 1.01193(19) 0.78366(16) 0.0292(8) Uani 1 1 d .
O27 O 0.4601(2) 0.6959(2) 0.78197(17) 0.0342(9) Uani 1 1 d .
O28 O 0.4076(2) 1.0317(2) 0.64536(16) 0.0321(8) Uani 1 1 d .
O29 O 0.3481(2) 0.7234(2) 0.67108(17) 0.0340(9) Uani 1 1 d .
O30 O 0.2355(2) 1.0836(2) 0.62882(16) 0.0328(9) Uani 1 1 d .
O31 O 0.1562(2) 0.7790(2) 0.67632(17) 0.0333(9) Uani 1 1 d .
O32 O 0.1919(2) 1.0919(2) 0.75754(16) 0.0329(9) Uani 1 1 d .
O33 O 0.0513(2) 0.8065(2) 0.78485(16) 0.0338(9) Uani 1 1 d .
O34 O 0.3826(3) 1.1720(3) 0.6979(2) 0.0608(14) Uani 1 1 d .
H34A H 0.3900 1.1461 0.6694 0.073 Uiso 1 1 d R
H34B H 0.4209 1.2036 0.6985 0.073 Uiso 1 1 d R
O35 O 0.3226(3) 1.0153(3) 0.7443(2) 0.0555(13) Uani 1 1 d .
H35A H 0.3442 1.0275 0.7098 0.067 Uiso 1 1 d R
H35B H 0.2763 1.0304 0.7332 0.067 Uiso 1 1 d R
O36 O 0.1490(7) 1.3823(6) 0.7043(5) 0.067(3) Uani 0.50 1 d PU
O37 O 0.8725(3) 0.6400(3) 0.9369(2) 0.0575(14) Uani 1 1 d .
H37A H 0.8282 0.6156 0.9352 0.069 Uiso 1 1 d R
H37B H 0.9035 0.5988 0.9399 0.069 Uiso 1 1 d R
O38 O 0.4748(5) 1.2651(5) 0.9552(3) 0.042(2) Uani 0.50 1 d PU
H38A H 0.5100 1.2491 0.9324 0.050 Uiso 0.50 1 d PR
H38B H 0.4420 1.2353 0.9528 0.050 Uiso 0.50 1 d PR
O39 O 0.4991(4) 0.6102(4) 0.9940(4) 0.096(2) Uani 1 1 d .
H39A H 0.5366 0.5985 0.9736 0.115 Uiso 1 1 d R
H39B H 0.5048 0.6575 0.9973 0.115 Uiso 1 1 d R
O40 O 0.8685(3) 0.9469(2) 0.50894(19) 0.0438(10) Uani 1 1 d .
H40A H 0.8838 0.9884 0.5321 0.053 Uiso 1 1 d R
H40B H 0.9144 0.9333 0.5017 0.053 Uiso 1 1 d R
O41 O 0.3480(4) 1.1868(3) 0.9865(3) 0.086(2) Uani 1 1 d .
O42 O 0.5685(3) 0.9491(3) 0.5440(2) 0.0606(15) Uani 1 1 d .
O43 O 0.6963(3) 0.8401(2) 0.45211(18) 0.0415(10) Uani 1 1 d .
O44 O 1.0011(4) 0.5771(4) 0.9407(3) 0.0810(19) Uani 1 1 d .
N1 N 0.1889(2) 1.0146(2) 0.90065(18) 0.0245(9) Uani 1 1 d .
N2 N 0.2825(2) 0.9913(2) 0.96227(18) 0.0259(9) Uani 1 1 d .
N3 N 0.2395(2) 0.8691(2) 0.95138(19) 0.0262(9) Uani 1 1 d .
N4 N 0.1287(2) 0.9005(2) 0.91438(17) 0.0227(8) Uani 1 1 d .
N5 N 0.4114(2) 0.9555(3) 0.96935(19) 0.0289(9) Uani 1 1 d .
N6 N 0.5056(2) 0.9313(2) 0.91956(19) 0.0290(9) Uani 1 1 d .
N7 N 0.4688(2) 0.8078(2) 0.91115(19) 0.0285(9) Uani 1 1 d .
N8 N 0.3678(2) 0.8345(3) 0.9526(2) 0.0315(10) Uani 1 1 d .
N9 N 0.5493(2) 0.9108(2) 0.82880(18) 0.0276(9) Uani 1 1 d .
N10 N 0.5360(3) 0.9112(2) 0.73633(18) 0.0276(9) Uani 1 1 d .
N11 N 0.5189(2) 0.7834(2) 0.73524(17) 0.0258(9) Uani 1 1 d .
N12 N 0.5308(3) 0.7827(2) 0.82709(19) 0.0294(9) Uani 1 1 d .
N13 N 0.4598(2) 0.9203(2) 0.64939(18) 0.0247(9) Uani 1 1 d .
N14 N 0.3631(2) 0.9397(2) 0.58917(18) 0.0257(9) Uani 1 1 d .
N15 N 0.3308(2) 0.8187(2) 0.61182(19) 0.0274(9) Uani 1 1 d .
N16 N 0.4448(2) 0.7919(2) 0.64650(18) 0.0267(9) Uani 1 1 d .
N17 N 0.2329(2) 0.9721(2) 0.58929(18) 0.0260(9) Uani 1 1 d .
N18 N 0.1355(3) 1.0075(2) 0.63180(18) 0.0292(9) Uani 1 1 d .
N19 N 0.1021(2) 0.8851(2) 0.64945(18) 0.0268(9) Uani 1 1 d .
N20 N 0.2003(3) 0.8496(2) 0.6084(2) 0.0290(9) Uani 1 1 d .
N21 N 0.0908(3) 1.0279(2) 0.72201(18) 0.0271(9) Uani 1 1 d .
N22 N 0.1147(2) 1.0335(2) 0.81382(17) 0.0242(8) Uani 1 1 d .
N23 N 0.0598(2) 0.9172(2) 0.82461(18) 0.0243(9) Uani 1 1 d .
N24 N 0.0405(3) 0.9087(2) 0.73312(18) 0.0280(9) Uani 1 1 d .
C1 C 0.8883(3) 1.0570(3) 0.9133(2) 0.0232(10) Uani 1 1 d .
C2 C 0.9209(3) 1.1213(3) 0.94117(19) 0.0220(9) Uani 1 1 d .
C3 C 0.9917(3) 1.1161(3) 0.9685(2) 0.0231(10) Uani 1 1 d .
H3 H 1.0162 1.0729 0.9708 0.028 Uiso 1 1 calc R
C4 C 1.0247(3) 1.1758(3) 0.9922(2) 0.0243(10) Uani 1 1 d .
C5 C 0.9862(3) 1.2393(3) 0.9929(2) 0.0281(11) Uani 1 1 d .
H5 H 1.0082 1.2786 1.0104 0.034 Uiso 1 1 calc R
C6 C 0.9155(3) 1.2439(3) 0.9676(2) 0.0259(10) Uani 1 1 d .
H6 H 0.8895 1.2862 0.9684 0.031 Uiso 1 1 calc R
C7 C 0.8832(3) 1.1851(3) 0.9411(2) 0.0257(10) Uani 1 1 d .
H7 H 0.8361 1.1885 0.9232 0.031 Uiso 1 1 calc R
C8 C 0.7126(3) 0.9895(3) 0.7429(2) 0.0233(10) Uani 1 1 d .
C9 C 0.6727(3) 1.0582(2) 0.7436(2) 0.0209(9) Uani 1 1 d .
C10 C 0.6678(3) 1.0927(3) 0.7940(2) 0.0231(10) Uani 1 1 d .
H10 H 0.6904 1.0738 0.8266 0.028 Uiso 1 1 calc R
C11 C 0.6290(3) 1.1556(3) 0.7952(2) 0.0242(10) Uani 1 1 d .
C12 C 0.5951(3) 1.1852(3) 0.7464(2) 0.0287(11) Uani 1 1 d .
H12 H 0.5679 1.2267 0.7476 0.034 Uiso 1 1 calc R
C13 C 0.6031(3) 1.1511(3) 0.6967(2) 0.0297(11) Uani 1 1 d .
H13 H 0.5821 1.1709 0.6638 0.036 Uiso 1 1 calc R
C14 C 0.6410(3) 1.0891(3) 0.6944(2) 0.0257(10) Uani 1 1 d .
H14 H 0.6458 1.0673 0.6603 0.031 Uiso 1 1 calc R
C15 C 0.7600(3) 0.7950(3) 0.78069(19) 0.0215(9) Uani 1 1 d .
C16 C 0.7200(3) 0.7271(3) 0.7880(2) 0.0220(9) Uani 1 1 d .
C17 C 0.7110(3) 0.7039(3) 0.8418(2) 0.0224(9) Uani 1 1 d .
H17 H 0.7311 0.7297 0.8721 0.027 Uiso 1 1 calc R
C18 C 0.6725(3) 0.6427(3) 0.8503(2) 0.0239(10) Uani 1 1 d .
C19 C 0.6423(3) 0.6035(3) 0.8047(2) 0.0289(11) Uani 1 1 d .
H19 H 0.6167 0.5619 0.8105 0.035 Uiso 1 1 calc R
C20 C 0.6504(3) 0.6267(3) 0.7515(2) 0.0307(12) Uani 1 1 d .
H20 H 0.6305 0.6006 0.7214 0.037 Uiso 1 1 calc R
C21 C 0.6883(3) 0.6891(3) 0.7423(2) 0.0239(10) Uani 1 1 d .
H21 H 0.6925 0.7052 0.7062 0.029 Uiso 1 1 calc R
C22 C 0.2590(3) 1.0353(3) 0.9205(2) 0.0269(10) Uani 1 1 d .
C23 C 0.1584(3) 0.9650(3) 0.9392(2) 0.0241(10) Uani 1 1 d .
H23 H 0.1232 0.9880 0.9623 0.029 Uiso 1 1 calc R
C24 C 0.2282(3) 0.9391(3) 0.9746(2) 0.0258(10) Uani 1 1 d .
H24 H 0.2204 0.9372 1.0143 0.031 Uiso 1 1 calc R
C25 C 0.1787(3) 0.8463(3) 0.9186(2) 0.0258(10) Uani 1 1 d .
C26 C 0.3552(3) 0.9972(3) 0.9928(2) 0.0280(11) Uani 1 1 d .
H26A H 0.3704 1.0463 0.9934 0.034 Uiso 1 1 calc R
H26B H 0.3511 0.9825 1.0310 0.034 Uiso 1 1 calc R
C27 C 0.2970(3) 0.8208(3) 0.9739(2) 0.0301(11) Uani 1 1 d .
H27A H 0.3018 0.8250 1.0141 0.036 Uiso 1 1 calc R
H27B H 0.2821 0.7727 0.9647 0.036 Uiso 1 1 calc R
C28 C 0.4612(3) 0.9844(3) 0.9345(2) 0.0271(11) Uani 1 1 d .
C29 C 0.4240(3) 0.8808(3) 0.9796(2) 0.0289(11) Uani 1 1 d .
H29 H 0.4329 0.8705 1.0194 0.035 Uiso 1 1 calc R
C30 C 0.4928(3) 0.8643(3) 0.9472(2) 0.0276(11) Uani 1 1 d .
H30 H 0.5354 0.8506 0.9724 0.033 Uiso 1 1 calc R
C31 C 0.3962(3) 0.7887(3) 0.9159(2) 0.0297(11) Uani 1 1 d .
C32 C 0.5642(3) 0.9425(3) 0.8829(2) 0.0287(11) Uani 1 1 d .
H32A H 0.5714 0.9928 0.8783 0.034 Uiso 1 1 calc R
H32B H 0.6098 0.9230 0.9002 0.034 Uiso 1 1 calc R
C33 C 0.5191(3) 0.7614(3) 0.8836(2) 0.0318(12) Uani 1 1 d .
H33A H 0.5664 0.7605 0.9053 0.038 Uiso 1 1 calc R
H33B H 0.4994 0.7138 0.8829 0.038 Uiso 1 1 calc R
C34 C 0.5271(3) 0.9517(3) 0.7826(2) 0.0276(11) Uani 1 1 d .
C35 C 0.5762(3) 0.8418(3) 0.8137(2) 0.0253(10) Uani 1 1 d .
H35 H 0.6278 0.8348 0.8277 0.030 Uiso 1 1 calc R
C36 C 0.5676(3) 0.8426(3) 0.7483(2) 0.0238(10) Uani 1 1 d .
H36 H 0.6153 0.8368 0.7323 0.029 Uiso 1 1 calc R
C37 C 0.4982(3) 0.7486(3) 0.7817(2) 0.0267(10) Uani 1 1 d .
C38 C 0.5281(3) 0.9411(3) 0.6811(2) 0.0242(10) Uani 1 1 d .
H38C H 0.5698 0.9264 0.6610 0.029 Uiso 1 1 calc R
H38D H 0.5295 0.9921 0.6841 0.029 Uiso 1 1 calc R
C39 C 0.5026(3) 0.7559(3) 0.6791(2) 0.0286(11) Uani 1 1 d .
H39C H 0.5473 0.7582 0.6596 0.034 Uiso 1 1 calc R
H39D H 0.4890 0.7066 0.6818 0.034 Uiso 1 1 calc R
C40 C 0.4095(3) 0.9702(3) 0.6297(2) 0.0250(10) Uani 1 1 d .
C41 C 0.4546(3) 0.8561(3) 0.6159(2) 0.0254(10) Uani 1 1 d .
H41 H 0.4951 0.8523 0.5914 0.030 Uiso 1 1 calc R
C42 C 0.3783(3) 0.8664(3) 0.5822(2) 0.0255(10) Uani 1 1 d .
H42 H 0.3800 0.8534 0.5430 0.031 Uiso 1 1 calc R
C43 C 0.3720(3) 0.7730(3) 0.6459(2) 0.0258(10) Uani 1 1 d .
C44 C 0.3004(3) 0.9773(3) 0.5621(2) 0.0266(10) Uani 1 1 d .
H44A H 0.3135 1.0268 0.5595 0.032 Uiso 1 1 calc R
H44B H 0.2916 0.9595 0.5245 0.032 Uiso 1 1 calc R
C45 C 0.2558(3) 0.8016(3) 0.5909(2) 0.0295(11) Uani 1 1 d .
H45A H 0.2533 0.8010 0.5506 0.035 Uiso 1 1 calc R
H45B H 0.2442 0.7544 0.6033 0.035 Uiso 1 1 calc R
C46 C 0.2040(3) 1.0265(3) 0.6175(2) 0.0278(11) Uani 1 1 d .
C47 C 0.1804(3) 0.9146(3) 0.5794(2) 0.0275(11) Uani 1 1 d .
H47 H 0.1682 0.9067 0.5396 0.033 Uiso 1 1 calc R
C48 C 0.1122(3) 0.9396(3) 0.6092(2) 0.0264(10) Uani 1 1 d .
H48 H 0.0685 0.9443 0.5828 0.032 Uiso 1 1 calc R
C49 C 0.1537(3) 0.8323(3) 0.6481(2) 0.0274(10) Uani 1 1 d .
C50 C 0.0913(3) 1.0520(3) 0.6648(2) 0.0300(11) Uani 1 1 d .
H50A H 0.0409 1.0528 0.6480 0.036 Uiso 1 1 calc R
H50B H 0.1103 1.0998 0.6645 0.036 Uiso 1 1 calc R
C51 C 0.0360(3) 0.8766(3) 0.6789(2) 0.0303(11) Uani 1 1 d .
H51A H -0.0055 0.8969 0.6567 0.036 Uiso 1 1 calc R
H51B H 0.0262 0.8266 0.6829 0.036 Uiso 1 1 calc R
C52 C 0.1378(3) 1.0550(3) 0.7635(2) 0.0252(10) Uani 1 1 d .
C53 C 0.0335(3) 0.9843(3) 0.7431(2) 0.0262(10) Uani 1 1 d .
H53 H -0.0160 1.0016 0.7309 0.031 Uiso 1 1 calc R
C54 C 0.0490(3) 0.9896(3) 0.8074(2) 0.0234(10) Uani 1 1 d .
H54 H 0.0075 1.0113 0.8247 0.028 Uiso 1 1 calc R
C55 C 0.0507(3) 0.8705(3) 0.7816(2) 0.0263(10) Uani 1 1 d .
C56 C 0.1429(3) 1.0628(3) 0.8666(2) 0.0251(10) Uani 1 1 d .
H56A H 0.1015 1.0771 0.8871 0.030 Uiso 1 1 calc R
H56B H 0.1714 1.1047 0.8597 0.030 Uiso 1 1 calc R
C57 C 0.0575(3) 0.8949(3) 0.8819(2) 0.0248(10) Uani 1 1 d .
H57A H 0.0410 0.8462 0.8824 0.030 Uiso 1 1 calc R
H57B H 0.0214 0.9233 0.8994 0.030 Uiso 1 1 calc R

loop_
_atom_site_aniso_label
_atom_site_aniso_U_11
_atom_site_aniso_U_22
_atom_site_aniso_U_33
_atom_site_aniso_U_23
_atom_site_aniso_U_13
_atom_site_aniso_U_12
U1 0.01800(8) 0.02181(9) 0.02106(9) -0.00065(6) -0.00117(6) -0.00047(7)
U2 0.02581(10) 0.02169(9) 0.02368(9) 0.00296(7) 0.00481(7) 0.00303(7)
Cs1 0.0437(2) 0.0351(2) 0.0499(2) -0.00469(16) 0.00280(17) 0.00747(16)
Cs2 0.0498(2) 0.0414(2) 0.0449(2) 0.00494(17) 0.00109(18) -0.00073(18)
S1 0.0247(6) 0.0304(7) 0.0256(6) 0.0046(5) -0.0019(5) -0.0048(5)
S2 0.0362(7) 0.0236(6) 0.0237(6) -0.0021(5) 0.0060(5) -0.0013(5)
S3 0.0321(7) 0.0249(6) 0.0256(6) 0.0033(5) 0.0041(5) 0.0003(5)
O1 0.0255(19) 0.041(2) 0.032(2) -0.0011(17) 0.0040(15) 0.0015(17)
O2 0.0261(19) 0.036(2) 0.033(2) -0.0020(16) 0.0054(15) -0.0054(16)
O3 0.037(2) 0.033(2) 0.033(2) -0.0020(16) -0.0005(17) -0.0101(17)
O4 0.030(2) 0.050(3) 0.037(2) 0.0119(19) 0.0015(17) -0.0040(19)
O5 0.0266(18) 0.0219(17) 0.0312(18) -0.0008(15) -0.0053(14) 0.0012(15)
O6 0.033(2) 0.0270(19) 0.0277(18) -0.0017(15) -0.0087(15) 0.0017(16)
O7 0.0307(19) 0.0271(18) 0.0221(17) -0.0028(14) -0.0011(14) 0.0016(15)
O8 0.027(2) 0.063(3) 0.028(2) -0.0067(19) 0.0023(16) 0.009(2)
O9 0.040(2) 0.038(2) 0.059(3) 0.017(2) -0.011(2) -0.017(2)
O10 0.050(3) 0.031(2) 0.036(2) -0.0081(17) -0.0195(19) 0.0119(19)
O11 0.0314(19) 0.0271(19) 0.0259(18) -0.0028(15) -0.0023(15) 0.0071(15)
O12 0.094(4) 0.055(3) 0.040(3) -0.017(2) 0.026(3) -0.038(3)
O13 0.052(3) 0.082(4) 0.049(3) -0.027(3) 0.002(2) 0.031(3)
O14 0.068(3) 0.043(3) 0.032(2) -0.0024(19) 0.007(2) 0.001(2)
O15 0.044(2) 0.0256(19) 0.0263(18) -0.0005(15) -0.0060(16) -0.0087(17)
O16 0.036(2) 0.0259(19) 0.0286(18) 0.0038(15) 0.0070(16) 0.0033(16)
O17 0.040(2) 0.043(2) 0.038(2) 0.0057(19) 0.0080(19) -0.014(2)
O18 0.042(2) 0.031(2) 0.035(2) 0.0040(17) -0.0010(18) 0.0101(18)
O19 0.043(2) 0.032(2) 0.0262(18) -0.0015(16) 0.0076(16) 0.0066(18)
O20 0.045(2) 0.0264(19) 0.036(2) 0.0041(17) -0.0070(18) -0.0024(18)
O21 0.050(3) 0.037(2) 0.030(2) 0.0040(17) 0.0091(18) 0.000(2)
O22 0.0250(19) 0.036(2) 0.040(2) 0.0002(18) -0.0009(16) -0.0068(17)
O23 0.0297(19) 0.0240(19) 0.036(2) -0.0011(16) -0.0020(16) 0.0014(15)
O24 0.0279(19) 0.030(2) 0.034(2) -0.0040(16) 0.0039(15) -0.0023(16)
O25 0.032(2) 0.032(2) 0.050(2) -0.0038(19) 0.0024(18) -0.0033(17)
O26 0.031(2) 0.0235(18) 0.0329(19) -0.0037(15) 0.0021(15) 0.0041(15)
O27 0.038(2) 0.0251(19) 0.040(2) 0.0007(17) 0.0072(17) -0.0039(17)
O28 0.035(2) 0.0243(19) 0.036(2) -0.0031(16) -0.0011(16) 0.0013(16)
O29 0.035(2) 0.0255(19) 0.042(2) 0.0039(17) 0.0059(17) -0.0046(16)
O30 0.044(2) 0.0246(19) 0.0305(19) 0.0007(15) 0.0054(17) -0.0021(17)
O31 0.031(2) 0.028(2) 0.041(2) 0.0040(17) 0.0036(17) -0.0048(16)
O32 0.036(2) 0.028(2) 0.036(2) -0.0030(16) 0.0129(17) -0.0051(17)
O33 0.040(2) 0.026(2) 0.034(2) -0.0015(16) 0.0005(17) -0.0015(17)
O34 0.081(4) 0.043(3) 0.060(3) 0.000(2) 0.012(3) -0.004(3)
O35 0.044(3) 0.060(3) 0.064(3) 0.004(3) 0.014(2) 0.004(2)
O36 0.061(5) 0.056(4) 0.082(5) -0.023(4) -0.012(4) 0.010(4)
O37 0.049(3) 0.072(4) 0.051(3) -0.011(3) 0.002(2) -0.005(3)
O38 0.056(4) 0.041(4) 0.033(3) -0.015(3) 0.030(3) -0.009(3)
O39 0.075(4) 0.068(4) 0.154(7) -0.023(4) 0.062(5) -0.014(4)
O40 0.045(3) 0.043(3) 0.045(3) -0.005(2) 0.009(2) -0.001(2)
O41 0.078(4) 0.046(3) 0.124(5) -0.017(3) -0.059(4) 0.015(3)
O42 0.042(3) 0.082(4) 0.057(3) 0.032(3) -0.005(2) -0.008(3)
O43 0.053(3) 0.036(2) 0.036(2) 0.0024(18) 0.007(2) -0.006(2)
O44 0.073(4) 0.085(5) 0.087(5) 0.002(4) 0.021(4) 0.024(4)
N1 0.021(2) 0.026(2) 0.026(2) -0.0034(17) 0.0019(16) -0.0018(17)
N2 0.0190(19) 0.029(2) 0.030(2) -0.0024(18) -0.0004(16) 0.0007(17)
N3 0.020(2) 0.030(2) 0.029(2) 0.0009(18) -0.0010(16) 0.0045(17)
N4 0.0174(18) 0.025(2) 0.026(2) 0.0001(17) 0.0013(15) 0.0013(16)
N5 0.020(2) 0.037(3) 0.030(2) 0.0017(19) 0.0054(17) 0.0013(18)
N6 0.023(2) 0.033(2) 0.032(2) -0.0013(19) 0.0067(17) 0.0000(18)
N7 0.025(2) 0.031(2) 0.031(2) -0.0007(19) 0.0044(17) 0.0020(18)
N8 0.022(2) 0.037(3) 0.035(2) -0.001(2) 0.0033(18) 0.0006(19)
N9 0.026(2) 0.028(2) 0.029(2) -0.0027(18) 0.0010(17) 0.0018(18)
N10 0.029(2) 0.028(2) 0.026(2) -0.0029(18) 0.0041(17) 0.0020(19)
N11 0.028(2) 0.024(2) 0.025(2) -0.0014(17) 0.0027(17) -0.0032(18)
N12 0.031(2) 0.030(2) 0.027(2) 0.0004(18) 0.0071(18) 0.0010(19)
N13 0.022(2) 0.023(2) 0.028(2) -0.0040(17) 0.0001(16) -0.0015(17)
N14 0.027(2) 0.025(2) 0.024(2) -0.0006(17) 0.0003(17) -0.0023(18)
N15 0.024(2) 0.025(2) 0.033(2) -0.0023(18) 0.0006(17) -0.0021(17)
N16 0.030(2) 0.022(2) 0.028(2) -0.0022(17) 0.0034(17) -0.0008(18)
N17 0.027(2) 0.023(2) 0.028(2) -0.0011(17) 0.0038(17) -0.0020(17)
N18 0.035(2) 0.026(2) 0.027(2) -0.0017(18) 0.0037(18) 0.0027(19)
N19 0.025(2) 0.029(2) 0.027(2) 0.0013(18) 0.0044(17) 0.0021(18)
N20 0.026(2) 0.027(2) 0.035(2) -0.0019(19) 0.0077(18) -0.0023(18)
N21 0.033(2) 0.024(2) 0.024(2) 0.0002(17) 0.0030(17) 0.0012(18)
N22 0.022(2) 0.025(2) 0.025(2) -0.0009(17) 0.0017(16) -0.0046(17)
N23 0.025(2) 0.021(2) 0.026(2) -0.0008(16) 0.0006(16) 0.0046(17)
N24 0.032(2) 0.025(2) 0.027(2) -0.0034(18) -0.0001(18) -0.0016(19)
C1 0.024(2) 0.023(2) 0.022(2) -0.0015(18) -0.0003(18) -0.0007(19)
C2 0.025(2) 0.022(2) 0.019(2) -0.0007(18) 0.0000(18) -0.0005(19)
C3 0.024(2) 0.021(2) 0.024(2) 0.0023(18) 0.0012(18) 0.0009(19)
C4 0.028(2) 0.025(2) 0.019(2) 0.0019(18) -0.0018(18) -0.003(2)
C5 0.037(3) 0.022(2) 0.025(2) -0.002(2) -0.001(2) -0.003(2)
C6 0.028(3) 0.022(2) 0.028(2) 0.0007(19) 0.003(2) 0.007(2)
C7 0.021(2) 0.027(3) 0.029(2) 0.004(2) -0.0026(19) 0.002(2)
C8 0.023(2) 0.021(2) 0.025(2) -0.0005(19) -0.0022(18) 0.0004(19)
C9 0.018(2) 0.019(2) 0.025(2) 0.0002(18) 0.0010(17) 0.0005(18)
C10 0.023(2) 0.022(2) 0.023(2) 0.0037(19) -0.0019(18) -0.0029(19)
C11 0.025(2) 0.021(2) 0.026(2) -0.0006(19) 0.0038(19) 0.0006(19)
C12 0.032(3) 0.022(2) 0.032(3) 0.001(2) 0.000(2) 0.004(2)
C13 0.034(3) 0.027(3) 0.027(3) 0.005(2) -0.003(2) 0.002(2)
C14 0.027(2) 0.025(2) 0.026(2) -0.002(2) -0.0001(19) 0.000(2)
C15 0.019(2) 0.023(2) 0.022(2) -0.0002(18) -0.0001(17) 0.0024(18)
C16 0.021(2) 0.021(2) 0.024(2) 0.0010(18) 0.0028(17) 0.0002(18)
C17 0.026(2) 0.020(2) 0.021(2) -0.0002(18) -0.0014(18) 0.0006(19)
C18 0.020(2) 0.025(2) 0.026(2) 0.0010(19) 0.0019(18) 0.0011(19)
C19 0.031(3) 0.022(2) 0.034(3) 0.000(2) 0.003(2) -0.007(2)
C20 0.030(3) 0.031(3) 0.031(3) -0.007(2) -0.002(2) -0.004(2)
C21 0.028(2) 0.023(2) 0.020(2) -0.0014(18) 0.0020(18) 0.003(2)
C22 0.024(2) 0.031(3) 0.027(2) -0.008(2) 0.0046(19) -0.001(2)
C23 0.015(2) 0.032(3) 0.026(2) -0.002(2) 0.0045(17) 0.0040(19)
C24 0.024(2) 0.029(3) 0.024(2) -0.002(2) 0.0035(19) 0.000(2)
C25 0.024(2) 0.031(3) 0.022(2) 0.006(2) -0.0012(18) -0.001(2)
C26 0.024(2) 0.036(3) 0.025(2) -0.005(2) 0.0018(19) 0.000(2)
C27 0.021(2) 0.039(3) 0.030(3) 0.011(2) 0.003(2) 0.004(2)
C28 0.023(2) 0.035(3) 0.023(2) -0.007(2) -0.0012(19) -0.001(2)
C29 0.021(2) 0.039(3) 0.026(2) 0.002(2) -0.0012(19) -0.002(2)
C30 0.018(2) 0.039(3) 0.025(2) 0.003(2) -0.0014(18) 0.002(2)
C31 0.026(3) 0.034(3) 0.029(3) 0.004(2) -0.003(2) 0.006(2)
C32 0.020(2) 0.038(3) 0.029(3) -0.004(2) 0.0040(19) -0.003(2)
C33 0.031(3) 0.032(3) 0.032(3) 0.007(2) 0.003(2) 0.005(2)
C34 0.020(2) 0.033(3) 0.030(3) -0.003(2) 0.0004(19) -0.006(2)
C35 0.019(2) 0.029(3) 0.028(2) -0.004(2) 0.0020(18) 0.000(2)
C36 0.020(2) 0.025(2) 0.026(2) -0.005(2) 0.0013(18) 0.0000(19)
C37 0.022(2) 0.027(3) 0.031(3) -0.001(2) 0.0027(19) 0.005(2)
C38 0.024(2) 0.023(2) 0.026(2) -0.0005(19) 0.0011(19) -0.0021(19)
C39 0.029(3) 0.026(3) 0.031(3) -0.001(2) 0.003(2) 0.006(2)
C40 0.025(2) 0.027(3) 0.024(2) 0.001(2) 0.0015(19) -0.004(2)
C41 0.024(2) 0.026(3) 0.026(2) 0.000(2) 0.0035(19) -0.001(2)
C42 0.026(2) 0.026(3) 0.025(2) -0.0031(19) 0.0028(19) -0.003(2)
C43 0.030(3) 0.022(2) 0.025(2) -0.0039(19) 0.004(2) -0.001(2)
C44 0.030(3) 0.026(3) 0.024(2) 0.001(2) 0.002(2) 0.000(2)
C45 0.025(2) 0.025(3) 0.039(3) -0.011(2) 0.002(2) -0.003(2)
C46 0.031(3) 0.029(3) 0.024(2) 0.003(2) 0.002(2) 0.003(2)
C47 0.027(3) 0.032(3) 0.022(2) -0.003(2) -0.0028(19) 0.002(2)
C48 0.023(2) 0.033(3) 0.023(2) -0.001(2) -0.0012(18) 0.001(2)
C49 0.027(2) 0.026(3) 0.029(3) -0.004(2) 0.000(2) -0.005(2)
C50 0.038(3) 0.025(3) 0.028(3) 0.005(2) 0.005(2) 0.007(2)
C51 0.027(3) 0.036(3) 0.027(3) -0.007(2) -0.002(2) -0.004(2)
C52 0.026(2) 0.018(2) 0.032(3) -0.0033(19) 0.004(2) 0.0032(19)
C53 0.021(2) 0.028(3) 0.030(3) -0.003(2) 0.0005(19) 0.005(2)
C54 0.018(2) 0.027(2) 0.025(2) -0.0023(19) 0.0001(17) 0.0013(19)
C55 0.022(2) 0.028(3) 0.028(3) 0.001(2) 0.0007(19) -0.002(2)
C56 0.023(2) 0.025(2) 0.027(2) -0.002(2) 0.0031(19) 0.000(2)
C57 0.017(2) 0.028(3) 0.029(2) 0.001(2) 0.0016(18) -0.0029(19)

loop_
_atom_type_symbol
_atom_type_description
_atom_type_scat_dispersion_real
_atom_type_scat_dispersion_imag
_atom_type_scat_source
C C 0.0033 0.0016 'International Tables Vol C Tables 4.2.6.8 and 6.1.1.4'
H H 0.0000 0.0000 'International Tables Vol C Tables 4.2.6.8 and 6.1.1.4'
N N 0.0061 0.0033 'International Tables Vol C Tables 4.2.6.8 and 6.1.1.4'
O O 0.0106 0.0060 'International Tables Vol C Tables 4.2.6.8 and 6.1.1.4'
S S 0.1246 0.1234 'International Tables Vol C Tables 4.2.6.8 and 6.1.1.4'
Cs Cs -0.3680 2.1192 'International Tables Vol C Tables 4.2.6.8 and 6.1.1.4'
U U -9.6767 9.6646 'International Tables Vol C Tables 4.2.6.8 and 6.1.1.4'

loop_
_geom_angle_atom_site_label_1
_geom_angle_atom_site_label_2
_geom_angle_atom_site_label_3
_geom_angle
_geom_angle_site_symmetry_1
_geom_angle_site_symmetry_3
O1 U1 O2 177.88(19) . .
O1 U1 O10 89.84(18) . .
O2 U1 O10 88.69(18) . .
O1 U1 O15 89.92(17) . .
O2 U1 O15 91.26(16) . .
O10 U1 O15 77.89(14) . .
O1 U1 O7 90.67(16) . 3_777
O2 U1 O7 91.32(16) . 3_777
O10 U1 O7 154.60(14) . 3_777
O15 U1 O7 76.71(12) . 3_777
O1 U1 O6 86.39(16) . .
O2 U1 O6 91.88(16) . .
O10 U1 O6 81.32(13) . .
O15 U1 O6 158.89(13) . .
O7 U1 O6 124.06(12) 3_777 .
O1 U1 O5 94.26(16) . .
O2 U1 O5 85.66(15) . .
O10 U1 O5 133.44(14) . .
O15 U1 O5 148.29(12) . .
O7 U1 O5 71.83(12) 3_777 .
O6 U1 O5 52.81(12) . .
O4 U2 O3 176.30(19) . .
O4 U2 O16 95.85(16) . .
O3 U2 O16 87.43(16) . .
O4 U2 O12 96.1(2) . 2_646
O3 U2 O12 86.4(2) . 2_646
O16 U2 O12 72.62(14) . 2_646
O4 U2 O20 92.45(17) . .
O3 U2 O20 83.89(17) . .
O16 U2 O20 143.87(14) . .
O12 U2 O20 141.22(16) 2_646 .
O4 U2 O11 89.21(18) . .
O3 U2 O11 90.02(16) . .
O16 U2 O11 74.71(13) . .
O12 U2 O11 147.26(14) 2_646 .
O20 U2 O11 70.30(13) . .
O4 U2 O21 87.00(18) . .
O3 U2 O21 91.31(17) . .
O16 U2 O21 144.75(14) . .
O12 U2 O21 72.14(15) 2_646 .
O20 U2 O21 70.65(14) . .
O11 U2 O21 140.54(14) . .
O24 Cs1 O26 71.56(10) . .
O24 Cs1 O31 125.31(11) . 2_556
O26 Cs1 O31 157.14(11) . 2_556
O24 Cs1 O34 158.71(13) . .
O26 Cs1 O34 87.21(13) . .
O31 Cs1 O34 75.52(13) 2_556 .
O24 Cs1 O22 62.85(10) . .
O26 Cs1 O22 114.98(11) . .
O31 Cs1 O22 87.70(11) 2_556 .
O34 Cs1 O22 128.59(14) . .
O24 Cs1 O35 103.09(12) . .
O26 Cs1 O35 65.72(12) . .
O31 Cs1 O35 117.92(12) 2_556 .
O34 Cs1 O35 65.31(14) . .
O22 Cs1 O35 81.94(12) . .
O24 Cs1 O13 81.75(13) . .
O26 Cs1 O13 92.63(11) . .
O31 Cs1 O13 76.54(12) 2_556 .
O34 Cs1 O13 101.25(15) . .
O22 Cs1 O13 121.78(11) . .
O35 Cs1 O13 154.08(12) . .
O24 Cs1 S2 74.50(8) . .
O26 Cs1 S2 75.06(8) . .
O25 Cs2 O32 101.02(11) 2_556 .
O25 Cs2 O36 71.6(2) 2_556 .
O32 Cs2 O36 136.7(3) . .
O25 Cs2 O34 109.52(13) 2_556 .
O32 Cs2 O34 84.92(12) . .
O36 Cs2 O34 138.2(3) . .
O25 Cs2 O29 120.40(11) 2_556 2_556
O32 Cs2 O29 61.29(10) . 2_556
O36 Cs2 O29 85.2(3) . 2_556
O34 Cs2 O29 123.05(12) . 2_556
O25 Cs2 O31 163.23(11) 2_556 2_556
O32 Cs2 O31 95.74(10) . 2_556
O36 Cs2 O31 96.4(2) . 2_556
O34 Cs2 O31 71.34(12) . 2_556
O29 Cs2 O31 68.54(10) 2_556 2_556
O25 Cs2 O27 62.66(11) 2_556 2_556
O32 Cs2 O27 63.81(10) . 2_556
O36 Cs2 O27 75.8(2) . 2_556
O34 Cs2 O27 143.62(12) . 2_556
O29 Cs2 O27 58.60(10) 2_556 2_556
O31 Cs2 O27 126.92(10) 2_556 2_556
O25 Cs2 O23 67.07(10) 2_556 2_556
O32 Cs2 O23 130.26(10) . 2_556
O36 Cs2 O23 87.3(3) . 2_556
O34 Cs2 O23 58.18(11) . 2_556
O29 Cs2 O23 166.73(10) 2_556 2_556
O31 Cs2 O23 101.51(9) 2_556 2_556
O27 Cs2 O23 129.70(9) 2_556 2_556
O25 Cs2 O30 63.19(10) 2_556 .
O32 Cs2 O30 58.65(10) . .
O36 Cs2 O30 134.8(2) . .
O34 Cs2 O30 61.86(12) . .
O29 Cs2 O30 118.81(10) 2_556 .
O31 Cs2 O30 127.23(10) 2_556 .
O27 Cs2 O30 85.09(10) 2_556 .
O23 Cs2 O30 74.03(9) 2_556 .
O25 Cs2 C31 14.04(12) 2_556 2_556
O32 Cs2 C31 112.40(12) . 2_556
O36 Cs2 C31 57.8(2) . 2_556
O34 Cs2 C31 117.36(13) . 2_556
O29 Cs2 C31 117.55(11) 2_556 2_556
O31 Cs2 C31 150.74(11) 2_556 2_556
O27 Cs2 C31 64.16(11) 2_556 2_556
O23 Cs2 C31 66.71(10) 2_556 2_556
O30 Cs2 C31 76.98(11) . 2_556
O9 S1 O8 114.8(3) . .
O9 S1 O7 111.4(3) . .
O8 S1 O7 112.5(2) . .
O9 S1 C4 106.4(3) . .
O8 S1 C4 107.2(2) . .
O7 S1 C4 103.7(2) . .
O14 S2 O13 113.5(3) . .
O14 S2 O12 110.3(3) . .
O13 S2 O12 114.9(4) . .
O14 S2 C11 106.0(3) . .
O13 S2 C11 107.0(3) . .
O12 S2 C11 104.3(3) . .
O19 S3 O17 114.3(3) . .
O19 S3 O18 111.4(2) . .
O17 S3 O18 111.5(3) . .
O19 S3 C18 107.0(2) . .
O17 S3 C18 106.4(2) . .
O18 S3 C18 105.6(2) . .
C1 O5 U1 93.6(3) . .
C1 O6 U1 93.2(3) . .
S1 O7 U1 131.8(2) . 3_777
C8 O10 U1 170.4(4) . .
C8 O11 U2 149.4(3) . .
S2 O12 U2 155.7(4) . 2_656
S2 O13 Cs1 118.9(3) . .
C15 O15 U1 144.4(3) . .
C15 O16 U2 168.1(3) . .
U2 O20 H20A 136.8 . .
U2 O20 H20B 109.4 . .
H20A O20 H20B 108.1 . .
U2 O21 H21A 106.7 . .
U2 O21 H21B 131.3 . .
H21A O21 H21B 97.4 . .
C22 O22 Cs1 144.0(4) . .
C25 O23 Cs2 119.6(3) . 2_546
C28 O24 Cs1 133.7(3) . .
C31 O25 Cs2 129.3(4) . 2_546
C34 O26 Cs1 154.8(4) . .
C37 O27 Cs2 112.0(3) . 2_546
C43 O29 Cs2 124.5(3) . 2_546
C46 O30 Cs2 142.5(4) . .
C49 O31 Cs1 141.1(3) . 2_546
C49 O31 Cs2 129.5(3) . 2_546
Cs1 O31 Cs2 88.95(10) 2_546 2_546
C52 O32 Cs2 139.2(4) . .
Cs1 O34 Cs2 92.37(15) . .
Cs1 O34 H34A 126.9 . .
Cs2 O34 H34A 121.8 . .
Cs1 O34 H34B 95.3 . .
Cs2 O34 H34B 115.6 . .
H34A O34 H34B 102.8 . .
Cs1 O35 H35A 97.1 . .
Cs1 O35 H35B 110.9 . .
H35A O35 H35B 95.6 . .
H37A O37 H37B 95.6 . .
H38A O38 H38B 105.1 . .
H39A O39 H39B 101.9 . .
H40A O40 H40B 96.5 . .
C22 N1 C56 119.5(4) . .
C22 N1 C23 110.2(4) . .
C56 N1 C23 122.5(4) . .
C22 N2 C24 113.2(4) . .
C22 N2 C26 123.3(5) . .
C24 N2 C26 123.5(4) . .
C25 N3 C27 122.4(5) . .
C25 N3 C24 111.9(4) . .
C27 N3 C24 123.0(4) . .
C25 N4 C23 112.2(4) . .
C25 N4 C57 122.6(4) . .
C23 N4 C57 124.8(4) . .
C28 N5 C26 122.2(5) . .
C28 N5 C29 112.7(4) . .
C26 N5 C29 125.1(5) . .
C28 N6 C32 122.2(5) . .
C28 N6 C30 113.9(4) . .
C32 N6 C30 123.7(4) . .
C31 N7 C30 113.2(4) . .
C31 N7 C33 121.0(5) . .
C30 N7 C33 123.7(4) . .
C31 N8 C27 120.4(5) . .
C31 N8 C29 112.7(5) . .
C27 N8 C29 124.0(5) . .
C34 N9 C32 120.9(5) . .
C34 N9 C35 112.6(4) . .
C32 N9 C35 124.0(4) . .
C34 N10 C36 114.3(4) . .
C34 N10 C38 121.3(5) . .
C36 N10 C38 123.2(4) . .
C37 N11 C36 113.2(4) . .
C37 N11 C39 122.3(4) . .
C36 N11 C39 123.7(4) . .
C37 N12 C35 114.1(4) . .
C37 N12 C33 122.3(5) . .
C35 N12 C33 123.6(5) . .
C40 N13 C38 120.8(4) . .
C40 N13 C41 111.6(4) . .
C38 N13 C41 122.1(4) . .
C40 N14 C42 112.4(4) . .
C40 N14 C44 122.1(4) . .
C42 N14 C44 125.1(4) . .
C43 N15 C45 121.2(5) . .
C43 N15 C42 111.5(4) . .
C45 N15 C42 122.6(4) . .
C43 N16 C39 123.1(5) . .
C43 N16 C41 111.9(4) . .
C39 N16 C41 124.6(4) . .
C46 N17 C44 123.3(4) . .
C46 N17 C47 112.1(4) . .
C44 N17 C47 123.3(4) . .
C46 N18 C50 122.8(5) . .
C46 N18 C48 112.6(4) . .
C50 N18 C48 124.5(5) . .
C49 N19 C48 112.6(4) . .
C49 N19 C51 121.5(5) . .
C48 N19 C51 124.3(4) . .
C49 N20 C45 122.4(5) . .
C49 N20 C47 113.3(4) . .
C45 N20 C47 123.4(5) . .
C52 N21 C53 112.5(4) . .
C52 N21 C50 122.0(5) . .
C53 N21 C50 124.6(4) . .
C52 N22 C56 123.4(4) . .
C52 N22 C54 112.3(4) . .
C56 N22 C54 123.2(4) . .
C55 N23 C54 113.1(4) . .
C55 N23 C57 121.6(4) . .
C54 N23 C57 122.7(4) . .
C55 N24 C51 122.9(5) . .
C55 N24 C53 112.6(4) . .
C51 N24 C53 124.4(5) . .
O5 C1 O6 120.4(4) . .
O5 C1 C2 119.6(4) . .
O6 C1 C2 120.0(4) . .
C7 C2 C3 119.6(5) . .
C7 C2 C1 122.2(4) . .
C3 C2 C1 118.2(4) . .
C4 C3 C2 119.2(5) . .
C4 C3 H3 120.4 . .
C2 C3 H3 120.4 . .
C3 C4 C5 120.7(5) . .
C3 C4 S1 118.3(4) . .
C5 C4 S1 121.0(4) . .
C6 C5 C4 120.0(5) . .
C6 C5 H5 120.0 . .
C4 C5 H5 120.0 . .
C5 C6 C7 119.7(5) . .
C5 C6 H6 120.2 . .
C7 C6 H6 120.2 . .
C2 C7 C6 120.5(5) . .
C2 C7 H7 119.8 . .
C6 C7 H7 119.8 . .
O11 C8 O10 122.9(5) . .
O11 C8 C9 120.1(4) . .
O10 C8 C9 117.0(4) . .
C10 C9 C14 119.4(4) . .
C10 C9 C8 119.0(4) . .
C14 C9 C8 121.6(4) . .
C11 C10 C9 119.4(4) . .
C11 C10 H10 120.3 . .
C9 C10 H10 120.3 . .
C10 C11 C12 121.1(5) . .
C10 C11 S2 118.2(4) . .
C12 C11 S2 120.7(4) . .
C13 C12 C11 118.2(5) . .
C13 C12 H12 120.9 . .
C11 C12 H12 120.9 . .
C14 C13 C12 121.6(5) . .
C14 C13 H13 119.2 . .
C12 C13 H13 119.2 . .
C13 C14 C9 120.1(5) . .
C13 C14 H14 120.0 . .
C9 C14 H14 120.0 . .
O16 C15 O15 123.3(5) . .
O16 C15 C16 121.0(4) . .
O15 C15 C16 115.7(4) . .
C17 C16 C21 119.9(5) . .
C17 C16 C15 118.4(4) . .
C21 C16 C15 121.6(4) . .
C18 C17 C16 120.3(5) . .
C18 C17 H17 119.9 . .
C16 C17 H17 119.9 . .
C17 C18 C19 120.0(5) . .
C17 C18 S3 118.4(4) . .
C19 C18 S3 121.6(4) . .
C20 C19 C18 119.8(5) . .
C20 C19 H19 120.1 . .
C18 C19 H19 120.1 . .
C19 C20 C21 120.8(5) . .
C19 C20 H20 119.6 . .
C21 C20 H20 119.6 . .
C20 C21 C16 119.2(5) . .
C20 C21 H21 120.4 . .
C16 C21 H21 120.4 . .
O22 C22 N2 126.2(5) . .
O22 C22 N1 125.6(5) . .
N2 C22 N1 108.2(5) . .
N4 C23 N1 115.3(4) . .
N4 C23 C24 102.9(4) . .
N1 C23 C24 102.8(4) . .
N4 C23 H23 111.7 . .
N1 C23 H23 111.7 . .
C24 C23 H23 111.7 . .
N2 C24 N3 115.2(4) . .
N2 C24 C23 102.2(4) . .
N3 C24 C23 102.2(4) . .
N2 C24 H24 112.1 . .
N3 C24 H24 112.1 . .
C23 C24 H24 112.1 . .
O23 C25 N4 125.6(5) . .
O23 C25 N3 126.5(5) . .
N4 C25 N3 107.8(5) . .
N5 C26 N2 113.5(4) . .
N5 C26 H26A 108.9 . .
N2 C26 H26A 108.9 . .
N5 C26 H26B 108.9 . .
N2 C26 H26B 108.9 . .
H26A C26 H26B 107.7 . .
N8 C27 N3 112.7(4) . .
N8 C27 H27A 109.1 . .
N3 C27 H27A 109.1 . .
N8 C27 H27B 109.1 . .
N3 C27 H27B 109.1 . .
H27A C27 H27B 107.8 . .
O24 C28 N6 127.6(5) . .
O24 C28 N5 125.3(5) . .
N6 C28 N5 107.1(5) . .
N5 C29 N8 114.6(4) . .
N5 C29 C30 103.4(4) . .
N8 C29 C30 102.3(4) . .
N5 C29 H29 111.9 . .
N8 C29 H29 111.9 . .
C30 C29 H29 111.9 . .
N7 C30 N6 115.3(4) . .
N7 C30 C29 103.8(4) . .
N6 C30 C29 102.5(4) . .
N7 C30 H30 111.5 . .
N6 C30 H30 111.5 . .
C29 C30 H30 111.5 . .
O25 C31 N8 126.4(5) . .
O25 C31 N7 126.3(5) . .
N8 C31 N7 107.3(5) . .
N9 C32 N6 113.3(4) . .
N9 C32 H32A 108.9 . .
N6 C32 H32A 108.9 . .
N9 C32 H32B 108.9 . .
N6 C32 H32B 108.9 . .
H32A C32 H32B 107.7 . .
N12 C33 N7 113.6(4) . .
N12 C33 H33A 108.8 . .
N7 C33 H33A 108.8 . .
N12 C33 H33B 108.8 . .
N7 C33 H33B 108.8 . .
H33A C33 H33B 107.7 . .
O26 C34 N10 127.1(5) . .
O26 C34 N9 125.9(5) . .
N10 C34 N9 107.1(5) . .
N12 C35 N9 115.7(4) . .
N12 C35 C36 102.6(4) . .
N9 C35 C36 103.5(4) . .
N12 C35 H35 111.4 . .
N9 C35 H35 111.4 . .
C36 C35 H35 111.4 . .
N10 C36 N11 115.3(4) . .
N10 C36 C35 102.5(4) . .
N11 C36 C35 102.8(4) . .
N10 C36 H36 111.8 . .
N11 C36 H36 111.8 . .
C35 C36 H36 111.8 . .
O27 C37 N12 126.6(5) . .
O27 C37 N11 126.1(5) . .
N12 C37 N11 107.2(5) . .
N10 C38 N13 113.4(4) . .
N10 C38 H38C 108.9 . .
N13 C38 H38C 108.9 . .
N10 C38 H38D 108.9 . .
N13 C38 H38D 108.9 . .
H38C C38 H38D 107.7 . .
N16 C39 N11 115.2(4) . .
N16 C39 H39C 108.5 . .
N11 C39 H39C 108.5 . .
N16 C39 H39D 108.5 . .
N11 C39 H39D 108.5 . .
H39C C39 H39D 107.5 . .
O28 C40 N14 126.3(5) . .
O28 C40 N13 125.4(5) . .
N14 C40 N13 108.2(4) . .
N16 C41 N13 115.2(4) . .
N16 C41 C42 103.4(4) . .
N13 C41 C42 101.6(4) . .
N16 C41 H41 111.9 . .
N13 C41 H41 111.9 . .
C42 C41 H41 111.9 . .
N14 C42 N15 114.5(4) . .
N14 C42 C41 103.4(4) . .
N15 C42 C41 101.6(4) . .
N14 C42 H42 112.2 . .
N15 C42 H42 112.2 . .
C41 C42 H42 112.2 . .
O29 C43 N16 125.2(5) . .
O29 C43 N15 126.0(5) . .
N16 C43 N15 108.7(4) . .
N17 C44 N14 115.3(4) . .
N17 C44 H44A 108.4 . .
N14 C44 H44A 108.4 . .
N17 C44 H44B 108.4 . .
N14 C44 H44B 108.4 . .
H44A C44 H44B 107.5 . .
N20 C45 N15 114.5(4) . .
N20 C45 H45A 108.6 . .
N15 C45 H45A 108.6 . .
N20 C45 H45B 108.6 . .
N15 C45 H45B 108.6 . .
H45A C45 H45B 107.6 . .
O30 C46 N17 125.5(5) . .
O30 C46 N18 125.9(5) . .
N17 C46 N18 108.6(5) . .
N20 C47 N17 115.0(4) . .
N20 C47 C48 102.5(4) . .
N17 C47 C48 103.4(4) . .
N20 C47 H47 111.8 . .
N17 C47 H47 111.8 . .
C48 C47 H47 111.8 . .
N19 C48 N18 115.6(4) . .
N19 C48 C47 103.8(4) . .
N18 C48 C47 103.0(4) . .
N19 C48 H48 111.3 . .
N18 C48 H48 111.3 . .
C47 C48 H48 111.3 . .
O31 C49 N20 126.4(5) . .
O31 C49 N19 126.0(5) . .
N20 C49 N19 107.6(5) . .
N18 C50 N21 112.6(4) . .
N18 C50 H50A 109.1 . .
N21 C50 H50A 109.1 . .
N18 C50 H50B 109.1 . .
N21 C50 H50B 109.1 . .
H50A C50 H50B 107.8 . .
N24 C51 N19 114.0(4) . .
N24 C51 H51A 108.8 . .
N19 C51 H51A 108.8 . .
N24 C51 H51B 108.8 . .
N19 C51 H51B 108.8 . .
H51A C51 H51B 107.6 . .
O32 C52 N21 126.2(5) . .
O32 C52 N22 125.2(5) . .
N21 C52 N22 108.6(4) . .
N21 C53 N24 115.4(4) . .
N21 C53 C54 103.4(4) . .
N24 C53 C54 102.5(4) . .
N21 C53 H53 111.6 . .
N24 C53 H53 111.6 . .
C54 C53 H53 111.6 . .
N23 C54 N22 115.0(4) . .
N23 C54 C53 103.6(4) . .
N22 C54 C53 103.2(4) . .
N23 C54 H54 111.5 . .
N22 C54 H54 111.5 . .
C53 C54 H54 111.5 . .
O33 C55 N23 126.7(5) . .
O33 C55 N24 125.5(5) . .
N23 C55 N24 107.7(4) . .
N22 C56 N1 114.0(4) . .
N22 C56 H56A 108.8 . .
N1 C56 H56A 108.8 . .
N22 C56 H56B 108.8 . .
N1 C56 H56B 108.8 . .
H56A C56 H56B 107.7 . .
N23 C57 N4 113.6(4) . .
N23 C57 H57A 108.8 . .
N4 C57 H57A 108.8 . .
N23 C57 H57B 108.8 . .
N4 C57 H57B 108.8 . .
H57A C57 H57B 107.7 . .

loop_
_geom_bond_atom_site_label_1
_geom_bond_atom_site_label_2
_geom_bond_distance
_geom_bond_site_symmetry_2
U1 O1 1.768(4) .
U1 O2 1.771(4) .
U1 O10 2.283(4) .
U1 O15 2.322(4) .
U1 O7 2.387(4) 3_777
U1 O6 2.472(4) .
U1 O5 2.475(3) .
U2 O4 1.756(4) .
U2 O3 1.775(4) .
U2 O16 2.353(4) .
U2 O12 2.364(5) 2_646
U2 O20 2.386(4) .
U2 O11 2.402(4) .
U2 O21 2.425(4) .
Cs1 O24 3.016(4) .
Cs1 O26 3.022(4) .
Cs1 O31 3.059(4) 2_556
Cs1 O34 3.077(5) .
Cs1 O22 3.117(4) .
Cs1 O35 3.189(6) .
Cs1 O13 3.273(6) .
Cs2 O25 2.990(4) 2_556
Cs2 O32 3.004(4) .
Cs2 O36 3.117(11) .
Cs2 O34 3.120(6) .
Cs2 O29 3.159(4) 2_556
Cs2 O31 3.318(4) 2_556
Cs2 O27 3.498(4) 2_556
S1 O9 1.440(4) .
S1 O8 1.452(5) .
S1 O7 1.489(4) .
S1 C4 1.788(5) .
S2 O14 1.437(5) .
S2 O13 1.448(5) .
S2 O12 1.465(5) .
S2 C11 1.769(5) .
S3 O19 1.449(4) .
S3 O17 1.453(4) .
S3 O18 1.465(4) .
S3 C18 1.763(5) .
O5 C1 1.258(6) .
O6 C1 1.277(6) .
O7 U1 2.387(4) 3_777
O10 C8 1.261(6) .
O11 C8 1.255(6) .
O12 U2 2.364(5) 2_656
O15 C15 1.259(6) .
O16 C15 1.235(6) .
O20 H20A 0.9030 .
O20 H20B 0.8152 .
O21 H21A 0.8235 .
O21 H21B 0.9820 .
O22 C22 1.216(7) .
O23 C25 1.219(7) .
O23 Cs2 3.572(4) 2_546
O24 C28 1.206(7) .
O25 C31 1.215(7) .
O25 Cs2 2.990(4) 2_546
O26 C34 1.210(7) .
O27 C37 1.216(7) .
O27 Cs2 3.498(4) 2_546
O28 C40 1.225(6) .
O29 C43 1.217(6) .
O29 Cs2 3.159(4) 2_546
O30 C46 1.245(7) .
O31 C49 1.217(7) .
O31 Cs1 3.059(4) 2_546
O31 Cs2 3.318(4) 2_546
O32 C52 1.222(6) .
O33 C55 1.213(6) .
O34 H34A 0.8630 .
O34 H34B 0.9167 .
O35 H35A 0.9745 .
O35 H35B 0.9088 .
O37 H37A 0.9253 .
O37 H37B 0.9619 .
O38 H38A 0.9246 .
O38 H38B 0.8198 .
O39 H39A 0.8980 .
O39 H39B 0.9044 .
O40 H40A 0.9915 .
O40 H40B 0.9012 .
N1 C22 1.381(6) .
N1 C56 1.448(7) .
N1 C23 1.460(7) .
N2 C22 1.352(7) .
N2 C24 1.444(7) .
N2 C26 1.464(6) .
N3 C25 1.375(6) .
N3 C27 1.459(7) .
N3 C24 1.460(7) .
N4 C25 1.369(7) .
N4 C23 1.447(7) .
N4 C57 1.462(6) .
N5 C28 1.392(7) .
N5 C26 1.440(7) .
N5 C29 1.450(7) .
N6 C28 1.355(7) .
N6 C32 1.449(7) .
N6 C30 1.460(7) .
N7 C31 1.378(7) .
N7 C30 1.426(7) .
N7 C33 1.463(7) .
N8 C31 1.365(7) .
N8 C27 1.444(7) .
N8 C29 1.460(7) .
N9 C34 1.390(7) .
N9 C32 1.442(7) .
N9 C35 1.452(7) .
N10 C34 1.374(7) .
N10 C36 1.441(7) .
N10 C38 1.443(7) .
N11 C37 1.377(7) .
N11 C36 1.447(6) .
N11 C39 1.458(7) .
N12 C37 1.365(7) .
N12 C35 1.441(7) .
N12 C33 1.452(7) .
N13 C40 1.374(7) .
N13 C38 1.459(6) .
N13 C41 1.459(7) .
N14 C40 1.366(6) .
N14 C42 1.429(7) .
N14 C44 1.452(7) .
N15 C43 1.374(7) .
N15 C45 1.451(7) .
N15 C42 1.470(7) .
N16 C43 1.367(7) .
N16 C39 1.434(7) .
N16 C41 1.442(7) .
N17 C46 1.362(7) .
N17 C44 1.437(7) .
N17 C47 1.453(7) .
N18 C46 1.363(7) .
N18 C50 1.443(7) .
N18 C48 1.448(7) .
N19 C49 1.372(7) .
N19 C48 1.439(7) .
N19 C51 1.449(7) .
N20 C49 1.365(7) .
N20 C45 1.443(7) .
N20 C47 1.447(7) .
N21 C52 1.364(7) .
N21 C53 1.451(7) .
N21 C50 1.453(7) .
N22 C52 1.375(7) .
N22 C56 1.444(6) .
N22 C54 1.451(6) .
N23 C55 1.364(7) .
N23 C54 1.443(6) .
N23 C57 1.447(7) .
N24 C55 1.374(7) .
N24 C51 1.438(7) .
N24 C53 1.459(7) .
C1 C2 1.492(7) .
C2 C7 1.389(7) .
C2 C3 1.401(7) .
C3 C4 1.383(7) .
C3 H3 0.9300 .
C4 C5 1.391(7) .
C5 C6 1.379(7) .
C5 H5 0.9300 .
C6 C7 1.392(7) .
C6 H6 0.9300 .
C7 H7 0.9300 .
C8 C9 1.490(7) .
C9 C10 1.388(7) .
C9 C14 1.404(7) .
C10 C11 1.385(7) .
C10 H10 0.9300 .
C11 C12 1.401(7) .
C12 C13 1.379(8) .
C12 H12 0.9300 .
C13 C14 1.364(8) .
C13 H13 0.9300 .
C14 H14 0.9300 .
C15 C16 1.493(7) .
C16 C17 1.390(7) .
C16 C21 1.403(7) .
C17 C18 1.377(7) .
C17 H17 0.9300 .
C18 C19 1.402(7) .
C19 C20 1.374(8) .
C19 H19 0.9300 .
C20 C21 1.393(8) .
C20 H20 0.9300 .
C21 H21 0.9300 .
C23 C24 1.549(7) .
C23 H23 0.9800 .
C24 H24 0.9800 .
C26 H26A 0.9700 .
C26 H26B 0.9700 .
C27 H27A 0.9700 .
C27 H27B 0.9700 .
C29 C30 1.555(8) .
C29 H29 0.9800 .
C30 H30 0.9800 .
C32 H32A 0.9700 .
C32 H32B 0.9700 .
C33 H33A 0.9700 .
C33 H33B 0.9700 .
C35 C36 1.571(7) .
C35 H35 0.9800 .
C36 H36 0.9800 .
C38 H38C 0.9700 .
C38 H38D 0.9700 .
C39 H39C 0.9700 .
C39 H39D 0.9700 .
C41 C42 1.562(7) .
C41 H41 0.9800 .
C42 H42 0.9800 .
C44 H44A 0.9700 .
C44 H44B 0.9700 .
C45 H45A 0.9700 .
C45 H45B 0.9700 .
C47 C48 1.551(7) .
C47 H47 0.9800 .
C48 H48 0.9800 .
C50 H50A 0.9700 .
C50 H50B 0.9700 .
C51 H51A 0.9700 .
C51 H51B 0.9700 .
C53 C54 1.556(7) .
C53 H53 0.9800 .
C54 H54 0.9800 .
C56 H56A 0.9700 .
C56 H56B 0.9700 .
C57 H57A 0.9700 .
C57 H57B 0.9700 .

loop_
_geom_hbond_atom_site_label_D
_geom_hbond_atom_site_label_H
_geom_hbond_atom_site_label_A
_geom_hbond_distance_DH
_geom_hbond_distance_HA
_geom_hbond_distance_DA
_geom_hbond_angle_DHA
_geom_hbond_site_symmetry_A
O20 H20A O18 0.90 1.80 2.623(6) 150.3 2_656
O20 H20B O42 0.82 1.89 2.626(7) 149.6 .
O21 H21A O40 0.82 1.82 2.639(6) 173.0 .
O21 H21B O43 0.98 1.77 2.754(6) 176.0 .
O34 H34A O28 0.86 2.27 2.995(7) 141.1 .
O34 H34B O33 0.92 2.05 2.834(7) 143.3 2_556
O35 H35A O28 0.97 2.00 2.954(7) 164.5 .
O35 H35B O32 0.91 2.05 2.819(6) 142.3 .
O37 H37A O18 0.93 1.85 2.767(7) 172.5 .
O37 H37B O44 0.96 1.82 2.615(9) 138.4 .
O38 H38A O13 0.92 1.97 2.842(9) 155.7 .
O38 H38B O41 0.82 2.15 2.887(12) 149.2 .
O39 H39A O17 0.90 1.96 2.845(8) 168.3 .
O39 H39B O38 0.90 1.88 2.685(11) 147.4 3_677
O40 H40A O17 0.99 1.91 2.896(6) 170.3 2_656
O40 H40B O39 0.90 1.77 2.654(8) 168.0 4_675
